data_4126032
loop_
_publ_author_name
'Zhao, Jing'
'Islam, Saiful M.'
'Kontsevoi, Oleg Y.'
'Tan, Gangjian'
'Stoumpos, Constantinos C.'
'Chen, Haijie'
'Li, Rukang'
'Kanatzidis, Mercouri G.'

_publ_section_title
;
 The Two-Dimensional AxCdxBi4-xQ6 (A = K, Rb, Cs; Q = S, Se): Direct
 Bandgap Semiconductors and Ion-Exchange Materials.
;
_journal_name_full 'Journal of the American Chemical Society'
_journal_paper_doi 10.1021/jacs.7b02243
_journal_year 2017
_chemical_formula_sum 'Bi5.74 Cd2.26 Cs2.27 Se12'
_chemical_formula_weight 2701.10
_chemical_name_systematic
; 
 ? 
;
_space_group_IT_number 63
_symmetry_cell_setting orthorhombic
_symmetry_space_group_name_Hall '-C 2c 2'
_symmetry_space_group_name_H-M 'C m c m'
_atom_sites_solution_primary direct
_atom_sites_solution_secondary difmap
_audit_creation_method SHELXL-97
_cell_angle_alpha 90.00
_cell_angle_beta 90.00
_cell_angle_gamma 90.00
_cell_formula_units_Z 1
_cell_length_a 4.1363(8)
_cell_length_b 7.1476(14)
_cell_length_c 25.047(5)
_cell_measurement_reflns_used 3016
_cell_measurement_temperature 293(2)
_cell_measurement_theta_max 32.05
_cell_measurement_theta_min 3.25
_cell_volume 740.5(3)
_computing_structure_refinement 'SHELXL-97 (Sheldrick, 1997)'
_computing_structure_solution 'SHELXS-97 (Sheldrick, 1990)'
_diffrn_ambient_temperature 293(2)
_diffrn_detector_area_resol_mean 6.67
_diffrn_measured_fraction_theta_full 0.984
_diffrn_measured_fraction_theta_max 0.984
_diffrn_measurement_device_type 'STOE IPDS 2T'
_diffrn_measurement_method 'rotation method'
_diffrn_radiation_monochromator graphite
_diffrn_radiation_source 'fine-focus sealed tube'
_diffrn_radiation_type MoK\a
_diffrn_radiation_wavelength 0.71073
_diffrn_reflns_av_R_equivalents 0.0993
_diffrn_reflns_av_sigmaI/netI 0.0440
_diffrn_reflns_limit_h_max 4
_diffrn_reflns_limit_h_min -4
_diffrn_reflns_limit_k_max 7
_diffrn_reflns_limit_k_min -8
_diffrn_reflns_limit_l_max 29
_diffrn_reflns_limit_l_min -29
_diffrn_reflns_number 1925
_diffrn_reflns_theta_full 24.98
_diffrn_reflns_theta_max 24.98
_diffrn_reflns_theta_min 3.25
_exptl_absorpt_coefficient_mu 53.076
_exptl_absorpt_correction_T_max 0.2790
_exptl_absorpt_correction_T_min 0.0264
_exptl_absorpt_correction_type integration
_exptl_crystal_colour Black
_exptl_crystal_density_diffrn 6.057
_exptl_crystal_density_method 'not measured'
_exptl_crystal_description Bulk
_exptl_crystal_F_000 1117
_exptl_crystal_size_max 0.1130
_exptl_crystal_size_mid 0.08
_exptl_crystal_size_min 0.0059
_refine_diff_density_max 1.904
_refine_diff_density_min -1.864
_refine_diff_density_rms 0.424
_refine_ls_extinction_coef 0.0008(2)
_refine_ls_extinction_expression Fc^*^=kFc[1+0.001xFc^2^\l^3^/sin(2\q)]^-1/4^
_refine_ls_extinction_method SHELXL
_refine_ls_goodness_of_fit_ref 1.226
_refine_ls_matrix_type full
_refine_ls_number_parameters 27
_refine_ls_number_reflns 375
_refine_ls_number_restraints 2
_refine_ls_restrained_S_all 1.222
_refine_ls_R_factor_all 0.0569
_refine_ls_R_factor_gt 0.0488
_refine_ls_shift/su_max 0.000
_refine_ls_shift/su_mean 0.000
_refine_ls_structure_factor_coef Fsqd
_refine_ls_weighting_details 'calc w=1/[\s^2^(Fo^2^)+(0.0357P)^2^+39.6255P] where P=(Fo^2^+2Fc^2^)/3'
_refine_ls_weighting_scheme calc
_refine_ls_wR_factor_gt 0.1029
_refine_ls_wR_factor_ref 0.1078
_reflns_number_gt 309
_reflns_number_total 375
_reflns_threshold_expression >2sigma(I)
_cod_data_source_file ja7b02243_si_005.cif
_cod_data_source_block 2.Cs1.13Cd1.13Bi2.87Se6
_cod_original_sg_symbol_H-M Cmcm
_cod_original_formula_sum ' Bi5.74 Cd2.26 Cs2.27 Se12'
_cod_database_code 4126032

loop_
_symmetry_equiv_pos_as_xyz
'x, y, z'
'-x, -y, z+1/2'
'-x, y, -z+1/2'
'x, -y, -z'
'x+1/2, y+1/2, z'
'-x+1/2, -y+1/2, z+1/2'
'-x+1/2, y+1/2, -z+1/2'
'x+1/2, -y+1/2, -z'
'-x, -y, -z'
'x, y, -z-1/2'
'x, -y, z-1/2'
'-x, y, z'
'-x+1/2, -y+1/2, -z'
'x+1/2, y+1/2, -z-1/2'
'x+1/2, -y+1/2, z-1/2'
'-x+1/2, y+1/2, z'

loop_
_atom_site_label
_atom_site_type_symbol
_atom_site_fract_x
_atom_site_fract_y
_atom_site_fract_z
_atom_site_U_iso_or_equiv
_atom_site_adp_type
_atom_site_occupancy
_atom_site_symmetry_multiplicity
_atom_site_calc_flag
_atom_site_refinement_flags
Bi1 Bi 0.0000 0.33336(14) 0.57422(4) 0.0337(5) Uani 0.7170(13) 2 d SP
Cd1 Cd 0.0000 0.33336(14) 0.57422(4) 0.0337(5) Uani 0.2829(17) 2 d SP
Se1 Se 0.0000 0.0000 0.5000 0.0324(8) Uani 1 4 d S
Se2 Se 0.0000 0.6666(3) 0.63495(10) 0.0337(7) Uani 1 2 d S
Cs1 Cs 0.0000 0.996(2) 0.7500 0.088(3) Uani 0.319(6) 4 d SP
Cs2 Cs 0.0000 0.336(3) 0.7500 0.088(3) Uani 0.248(6) 4 d SP

loop_
_atom_site_aniso_label
_atom_site_aniso_U_11
_atom_site_aniso_U_22
_atom_site_aniso_U_33
_atom_site_aniso_U_23
_atom_site_aniso_U_13
_atom_site_aniso_U_12
Bi1 0.0367(7) 0.0215(6) 0.0431(7) 0.0003(5) 0.000 0.000
Cd1 0.0367(7) 0.0215(6) 0.0431(7) 0.0003(5) 0.000 0.000
Se1 0.0367(19) 0.0212(13) 0.0393(17) 0.0010(15) 0.000 0.000
Se2 0.0392(14) 0.0219(10) 0.0402(13) -0.0006(11) 0.000 0.000
Cs1 0.129(8) 0.092(6) 0.044(4) 0.000 0.000 0.000
Cs2 0.129(8) 0.092(6) 0.044(4) 0.000 0.000 0.000

loop_
_atom_type_symbol
_atom_type_description
_atom_type_scat_dispersion_real
_atom_type_scat_dispersion_imag
_atom_type_scat_source
Se Se -0.0929 2.2259 'International Tables Vol C Tables 4.2.6.8 and 6.1.1.4'
Cd Cd -0.8075 1.2024 'International Tables Vol C Tables 4.2.6.8 and 6.1.1.4'
Cs Cs -0.3680 2.1192 'International Tables Vol C Tables 4.2.6.8 and 6.1.1.4'
Bi Bi -4.1077 10.2566 'International Tables Vol C Tables 4.2.6.8 and 6.1.1.4'

loop_
_geom_angle_atom_site_label_1
_geom_angle_atom_site_label_2
_geom_angle_atom_site_label_3
_geom_angle
_geom_angle_site_symmetry_1
_geom_angle_site_symmetry_3
Se2 Bi1 Se2 93.76(6) . 5_545
Se2 Bi1 Se2 93.76(6) . 5_445
Se2 Bi1 Se2 93.88(8) 5_545 5_445
Se2 Bi1 Se1 174.60(6) . .
Se2 Bi1 Se1 89.92(5) 5_545 .
Se2 Bi1 Se1 89.92(5) 5_445 .
Se2 Bi1 Se1 89.94(4) . 5_455
Se2 Bi1 Se1 174.59(5) 5_545 5_455
Se2 Bi1 Se1 89.80(4) 5_445 5_455
Se1 Bi1 Se1 86.13(3) . 5_455
Se2 Bi1 Se1 89.94(4) . 5
Se2 Bi1 Se1 89.80(4) 5_545 5
Se2 Bi1 Se1 174.59(5) 5_445 5
Se1 Bi1 Se1 86.13(3) . 5
Se1 Bi1 Se1 86.26(3) 5_455 5
Se2 Bi1 Cs2 57.2(2) . .
Se2 Bi1 Cs2 57.60(13) 5_545 .
Se2 Bi1 Cs2 57.60(13) 5_445 .
Se1 Bi1 Cs2 128.2(3) . .
Se1 Bi1 Cs2 127.80(13) 5_455 .
Se1 Bi1 Cs2 127.80(13) 5 .
Cd1 Se1 Bi1 180.00(3) 9_556 .
Cd1 Se1 Bi1 0.00(4) 9_556 9_556
Bi1 Se1 Bi1 180.0 . 9_556
Cd1 Se1 Cd1 86.13(3) 9_556 13_456
Bi1 Se1 Cd1 93.87(3) . 13_456
Bi1 Se1 Cd1 86.13(3) 9_556 13_456
Cd1 Se1 Bi1 93.87(3) 9_556 5_545
Bi1 Se1 Bi1 86.13(3) . 5_545
Bi1 Se1 Bi1 93.87(3) 9_556 5_545
Cd1 Se1 Bi1 180.00(3) 13_456 5_545
Cd1 Se1 Bi1 86.13(3) 9_556 13_456
Bi1 Se1 Bi1 93.87(3) . 13_456
Bi1 Se1 Bi1 86.13(3) 9_556 13_456
Cd1 Se1 Bi1 0.00(3) 13_456 13_456
Bi1 Se1 Bi1 180.00(3) 5_545 13_456
Cd1 Se1 Cd1 93.87(3) 9_556 5_545
Bi1 Se1 Cd1 86.13(3) . 5_545
Bi1 Se1 Cd1 93.87(3) 9_556 5_545
Cd1 Se1 Cd1 180.00(3) 13_456 5_545
Bi1 Se1 Cd1 0.00(5) 5_545 5_545
Bi1 Se1 Cd1 180.00(3) 13_456 5_545
Cd1 Se1 Cd1 86.13(3) 9_556 13_556
Bi1 Se1 Cd1 93.87(3) . 13_556
Bi1 Se1 Cd1 86.13(3) 9_556 13_556
Cd1 Se1 Cd1 86.26(3) 13_456 13_556
Bi1 Se1 Cd1 93.74(3) 5_545 13_556
Bi1 Se1 Cd1 86.26(3) 13_456 13_556
Cd1 Se1 Cd1 93.74(3) 5_545 13_556
Cd1 Se1 Cd1 93.87(3) 9_556 5_445
Bi1 Se1 Cd1 86.13(3) . 5_445
Bi1 Se1 Cd1 93.87(3) 9_556 5_445
Cd1 Se1 Cd1 93.74(3) 13_456 5_445
Bi1 Se1 Cd1 86.26(3) 5_545 5_445
Bi1 Se1 Cd1 93.74(3) 13_456 5_445
Cd1 Se1 Cd1 86.26(3) 5_545 5_445
Cd1 Se1 Cd1 180.0 13_556 5_445
Cd1 Se1 Bi1 93.87(3) 9_556 5_445
Bi1 Se1 Bi1 86.13(3) . 5_445
Bi1 Se1 Bi1 93.87(3) 9_556 5_445
Cd1 Se1 Bi1 93.74(3) 13_456 5_445
Bi1 Se1 Bi1 86.26(3) 5_545 5_445
Bi1 Se1 Bi1 93.74(3) 13_456 5_445
Cd1 Se1 Bi1 86.26(3) 5_545 5_445
Cd1 Se1 Bi1 180.0 13_556 5_445
Cd1 Se1 Bi1 0.00(4) 5_445 5_445
Cd1 Se1 Bi1 86.13(3) 9_556 13_556
Bi1 Se1 Bi1 93.87(3) . 13_556
Bi1 Se1 Bi1 86.13(3) 9_556 13_556
Cd1 Se1 Bi1 86.26(3) 13_456 13_556
Bi1 Se1 Bi1 93.74(3) 5_545 13_556
Bi1 Se1 Bi1 86.26(3) 13_456 13_556
Cd1 Se1 Bi1 93.74(3) 5_545 13_556
Cd1 Se1 Bi1 0.00(3) 13_556 13_556
Cd1 Se1 Bi1 180.0 5_445 13_556
Bi1 Se1 Bi1 180.0 5_445 13_556
Bi1 Se2 Cd1 93.76(6) . 5_455
Bi1 Se2 Bi1 93.76(6) . 5_455
Cd1 Se2 Bi1 0.00(4) 5_455 5_455
Bi1 Se2 Cd1 93.76(6) . 5
Cd1 Se2 Cd1 93.88(7) 5_455 5
Bi1 Se2 Cd1 93.88(7) 5_455 5
Bi1 Se2 Bi1 93.76(6) . 5
Cd1 Se2 Bi1 93.88(7) 5_455 5
Bi1 Se2 Bi1 93.88(7) 5_455 5
Cd1 Se2 Bi1 0.00(4) 5 5
Bi1 Se2 Cs1 161.8(2) . .
Cd1 Se2 Cs1 98.64(14) 5_455 .
Bi1 Se2 Cs1 98.64(14) 5_455 .
Cd1 Se2 Cs1 98.64(14) 5 .
Bi1 Se2 Cs1 98.64(14) 5 .
Bi1 Se2 Cs2 83.2(2) . .
Cd1 Se2 Cs2 133.04(4) 5_455 .
Bi1 Se2 Cs2 133.04(4) 5_455 .
Cd1 Se2 Cs2 133.04(4) 5 .
Bi1 Se2 Cs2 133.04(4) 5 .
Cs1 Se2 Cs2 78.6(2) . .
Bi1 Se2 Cs2 133.3(2) . 5
Cd1 Se2 Cs2 132.9(3) 5_455 5
Bi1 Se2 Cs2 132.9(3) 5_455 5
Cd1 Se2 Cs2 82.77(12) 5 5
Bi1 Se2 Cs2 82.77(12) 5 5
Cs1 Se2 Cs2 36.89(16) . 5
Cs2 Se2 Cs2 67.06(7) . 5
Bi1 Se2 Cs2 133.3(3) . 5_455
Cd1 Se2 Cs2 82.77(12) 5_455 5_455
Bi1 Se2 Cs2 82.77(12) 5_455 5_455
Cd1 Se2 Cs2 132.9(3) 5 5_455
Bi1 Se2 Cs2 132.9(3) 5 5_455
Cs1 Se2 Cs2 36.89(16) . 5_455
Cs2 Se2 Cs2 67.06(7) . 5_455
Cs2 Se2 Cs2 67.00(13) 5 5_455
Bi1 Se2 Cs1 98.0(2) . 5_545
Cd1 Se2 Cs1 162.32(11) 5_455 5_545
Bi1 Se2 Cs1 162.32(11) 5_455 5_545
Cd1 Se2 Cs1 98.47(10) 5 5_545
Bi1 Se2 Cs1 98.47(10) 5 5_545
Cs1 Se2 Cs1 67.10(6) . 5_545
Cs2 Se2 Cs1 36.83(14) . 5_545
Cs2 Se2 Cs1 37.8(3) 5 5_545
Cs2 Se2 Cs1 79.56(12) 5_455 5_545
Bi1 Se2 Cs1 98.0(2) . 5_445
Cd1 Se2 Cs1 98.47(10) 5_455 5_445
Bi1 Se2 Cs1 98.47(10) 5_455 5_445
Cd1 Se2 Cs1 162.32(11) 5 5_445
Bi1 Se2 Cs1 162.32(11) 5 5_445
Cs1 Se2 Cs1 67.10(6) . 5_445
Cs2 Se2 Cs1 36.83(14) . 5_445
Cs2 Se2 Cs1 79.56(12) 5 5_445
Cs2 Se2 Cs1 37.8(3) 5_455 5_445
Cs1 Se2 Cs1 66.90(12) 5_545 5_445
Cs2 Cs1 Cs2 122.2(8) 5_455 5
Cs2 Cs1 Cs2 118.9(4) 5_455 1_565
Cs2 Cs1 Cs2 118.9(4) 5 1_565
Cs2 Cs1 Se2 72.2(3) 5_455 .
Cs2 Cs1 Se2 72.2(3) 5 .
Cs2 Cs1 Se2 129.21(19) 1_565 .
Cs2 Cs1 Se2 72.2(3) 5_455 10_557
Cs2 Cs1 Se2 72.2(3) 5 10_557
Cs2 Cs1 Se2 129.21(19) 1_565 10_557
Se2 Cs1 Se2 101.6(4) . 10_557
Cs2 Cs1 Se2 129.80(9) 5_455 14_557
Cs2 Cs1 Se2 71.0(2) 5 14_557
Cs2 Cs1 Se2 71.0(2) 1_565 14_557
Se2 Cs1 Se2 143.2(2) . 14_557
Se2 Cs1 Se2 67.10(6) 10_557 14_557
Cs2 Cs1 Se2 71.0(2) 5_455 5_455
Cs2 Cs1 Se2 129.80(9) 5 5_455
Cs2 Cs1 Se2 71.0(2) 1_565 5_455
Se2 Cs1 Se2 67.10(6) . 5_455
Se2 Cs1 Se2 143.2(2) 10_557 5_455
Se2 Cs1 Se2 142.0(5) 14_557 5_455
Cs2 Cs1 Se2 71.0(2) 5_455 14_457
Cs2 Cs1 Se2 129.80(9) 5 14_457
Cs2 Cs1 Se2 71.0(2) 1_565 14_457
Se2 Cs1 Se2 143.2(2) . 14_457
Se2 Cs1 Se2 67.10(6) 10_557 14_457
Se2 Cs1 Se2 66.90(11) 14_557 14_457
Se2 Cs1 Se2 100.4(2) 5_455 14_457
Cs2 Cs1 Se2 129.80(9) 5_455 5
Cs2 Cs1 Se2 71.0(2) 5 5
Cs2 Cs1 Se2 71.0(2) 1_565 5
Se2 Cs1 Se2 67.10(6) . 5
Se2 Cs1 Se2 143.2(2) 10_557 5
Se2 Cs1 Se2 100.4(2) 14_557 5
Se2 Cs1 Se2 66.90(11) 5_455 5
Se2 Cs1 Se2 142.0(5) 14_457 5
Cs2 Cs1 Cs1 149.0(4) 5_455 5
Cs2 Cs1 Cs1 88.9(4) 5 5
Cs2 Cs1 Cs1 30.058(11) 1_565 5
Se2 Cs1 Cs1 123.17(16) . 5
Se2 Cs1 Cs1 123.17(16) 10_557 5
Se2 Cs1 Cs1 56.1(2) 14_557 5
Se2 Cs1 Cs1 89.7(2) 5_455 5
Se2 Cs1 Cs1 89.7(2) 14_457 5
Se2 Cs1 Cs1 56.1(2) 5 5
Cs2 Cs1 Cs1 31.0(4) 5_455 5_445
Cs2 Cs1 Cs1 91.1(4) 5 5_445
Cs2 Cs1 Cs1 149.942(9) 1_565 5_445
Se2 Cs1 Cs1 56.83(15) . 5_445
Se2 Cs1 Cs1 56.83(15) 10_557 5_445
Se2 Cs1 Cs1 123.9(2) 14_557 5_445
Se2 Cs1 Cs1 90.3(2) 5_455 5_445
Se2 Cs1 Cs1 90.3(2) 14_457 5_445
Se2 Cs1 Cs1 123.9(2) 5 5_445
Cs1 Cs1 Cs1 180.000(4) 5 5_445
Cs2 Cs1 Cs1 88.9(4) 5_455 5_455
Cs2 Cs1 Cs1 149.0(4) 5 5_455
Cs2 Cs1 Cs1 30.058(9) 1_565 5_455
Se2 Cs1 Cs1 123.17(16) . 5_455
Se2 Cs1 Cs1 123.17(16) 10_557 5_455
Se2 Cs1 Cs1 89.7(2) 14_557 5_455
Se2 Cs1 Cs1 56.1(2) 5_455 5_455
Se2 Cs1 Cs1 56.1(2) 14_457 5_455
Se2 Cs1 Cs1 89.7(2) 5 5_455
Cs1 Cs1 Cs1 60.116(14) 5 5_455
Cs1 Cs1 Cs1 119.884(14) 5_445 5_455
Cs1 Cs2 Cs1 122.2(8) 5_545 5_445
Cs1 Cs2 Cs1 118.9(4) 5_545 1_545
Cs1 Cs2 Cs1 118.9(4) 5_445 1_545
Cs1 Cs2 Se2 72.1(3) 5_545 10_557
Cs1 Cs2 Se2 72.1(3) 5_445 10_557
Cs1 Cs2 Se2 129.4(2) 1_545 10_557
Cs1 Cs2 Se2 72.1(3) 5_545 .
Cs1 Cs2 Se2 72.1(3) 5_445 .
Cs1 Cs2 Se2 129.4(2) 1_545 .
Se2 Cs2 Se2 101.2(5) 10_557 .
Cs1 Cs2 Se2 129.72(10) 5_545 5_445
Cs1 Cs2 Se2 70.91(18) 5_445 5_445
Cs1 Cs2 Se2 71.2(3) 1_545 5_445
Se2 Cs2 Se2 143.0(3) 10_557 5_445
Se2 Cs2 Se2 67.06(7) . 5_445
Cs1 Cs2 Se2 70.91(18) 5_545 14_547
Cs1 Cs2 Se2 129.72(10) 5_445 14_547
Cs1 Cs2 Se2 71.2(3) 1_545 14_547
Se2 Cs2 Se2 67.06(7) 10_557 14_547
Se2 Cs2 Se2 143.0(3) . 14_547
Se2 Cs2 Se2 142.4(5) 5_445 14_547
Cs1 Cs2 Se2 70.91(18) 5_545 5_545
Cs1 Cs2 Se2 129.72(10) 5_445 5_545
Cs1 Cs2 Se2 71.2(3) 1_545 5_545
Se2 Cs2 Se2 143.0(3) 10_557 5_545
Se2 Cs2 Se2 67.06(7) . 5_545
Se2 Cs2 Se2 67.00(13) 5_445 5_545
Se2 Cs2 Se2 100.5(2) 14_547 5_545
Cs1 Cs2 Se2 129.72(10) 5_545 14_447
Cs1 Cs2 Se2 70.91(18) 5_445 14_447
Cs1 Cs2 Se2 71.2(3) 1_545 14_447
Se2 Cs2 Se2 67.06(7) 10_557 14_447
Se2 Cs2 Se2 143.0(3) . 14_447
Se2 Cs2 Se2 100.5(2) 5_445 14_447
Se2 Cs2 Se2 67.00(13) 14_547 14_447
Se2 Cs2 Se2 142.4(5) 5_545 14_447
Cs1 Cs2 Cs2 149.0(4) 5_545 5_445
Cs1 Cs2 Cs2 88.9(4) 5_445 5_445
Cs1 Cs2 Cs2 30.058(9) 1_545 5_445
Se2 Cs2 Cs2 123.30(18) 10_557 5_445
Se2 Cs2 Cs2 123.30(18) . 5_445
Se2 Cs2 Cs2 56.2(2) 5_445 5_445
Se2 Cs2 Cs2 89.8(2) 14_547 5_445
Se2 Cs2 Cs2 89.8(2) 5_545 5_445
Se2 Cs2 Cs2 56.2(2) 14_447 5_445
Cs1 Cs2 Cs2 31.0(4) 5_545 5
Cs1 Cs2 Cs2 91.1(4) 5_445 5
Cs1 Cs2 Cs2 149.942(9) 1_545 5
Se2 Cs2 Cs2 56.70(18) 10_557 5
Se2 Cs2 Cs2 56.70(18) . 5
Se2 Cs2 Cs2 123.8(2) 5_445 5
Se2 Cs2 Cs2 90.2(3) 14_547 5
Se2 Cs2 Cs2 90.2(3) 5_545 5
Se2 Cs2 Cs2 123.8(2) 14_447 5
Cs2 Cs2 Cs2 180.000(3) 5_445 5
Cs1 Cs2 Cs2 88.9(4) 5_545 5_545
Cs1 Cs2 Cs2 149.0(4) 5_445 5_545
Cs1 Cs2 Cs2 30.058(8) 1_545 5_545
Se2 Cs2 Cs2 123.30(18) 10_557 5_545
Se2 Cs2 Cs2 123.30(18) . 5_545
Se2 Cs2 Cs2 89.8(2) 5_445 5_545
Se2 Cs2 Cs2 56.2(2) 14_547 5_545
Se2 Cs2 Cs2 56.2(2) 5_545 5_545
Se2 Cs2 Cs2 89.8(2) 14_447 5_545
Cs2 Cs2 Cs2 60.116(14) 5_445 5_545
Cs2 Cs2 Cs2 119.884(14) 5 5_545

loop_
_geom_bond_atom_site_label_1
_geom_bond_atom_site_label_2
_geom_bond_distance
_geom_bond_site_symmetry_2
Bi1 Se2 2.826(3) .
Bi1 Se2 2.8305(17) 5_545
Bi1 Se2 2.8305(17) 5_445
Bi1 Se1 3.0221(11) .
Bi1 Se1 3.0252(8) 5_455
Bi1 Se1 3.0252(8) 5
Bi1 Cs2 4.4028(13) .
Se1 Cd1 3.0221(11) 9_556
Se1 Bi1 3.0221(11) 9_556
Se1 Cd1 3.0252(8) 13_456
Se1 Bi1 3.0252(8) 5_545
Se1 Bi1 3.0252(8) 13_456
Se1 Cd1 3.0252(8) 5_545
Se1 Cd1 3.0252(8) 13_556
Se1 Cd1 3.0252(8) 5_445
Se1 Bi1 3.0252(8) 5_445
Se1 Bi1 3.0252(8) 13_556
Se2 Cd1 2.8305(17) 5_455
Se2 Bi1 2.8305(17) 5_455
Se2 Cd1 2.8305(17) 5
Se2 Bi1 2.8305(17) 5
Se2 Cs1 3.719(10) .
Se2 Cs2 3.728(12) .
Se2 Cs2 3.747(7) 5
Se2 Cs2 3.747(6) 5_455
Se2 Cs1 3.752(6) 5_545
Se2 Cs1 3.752(6) 5_445
Cs1 Cs2 2.363(9) 5_455
Cs1 Cs2 2.363(9) 5
Cs1 Cs2 2.431(18) 1_565
Cs1 Se2 3.719(10) 10_557
Cs1 Se2 3.752(6) 14_557
Cs1 Se2 3.752(6) 5_455
Cs1 Se2 3.752(6) 14_457
Cs1 Se2 3.752(6) 5
Cs1 Cs1 4.1291(7) 5
Cs1 Cs1 4.1291(7) 5_445
Cs1 Cs1 4.1291(7) 5_455
Cs2 Cs1 2.363(9) 5_545
Cs2 Cs1 2.363(9) 5_445
Cs2 Cs1 2.431(18) 1_545
Cs2 Se2 3.728(12) 10_557
Cs2 Se2 3.747(6) 5_445
Cs2 Se2 3.747(6) 14_547
Cs2 Se2 3.747(6) 5_545
Cs2 Se2 3.747(6) 14_447
Cs2 Cs2 4.1291(7) 5_445
Cs2 Cs2 4.1291(7) 5
Cs2 Cs2 4.1291(6) 5_545
